data_1518696
loop_
_publ_author_name
'Chen, Hui'
'Kaga, Atsushi'
'Chiba, Shunsuke'

_publ_contact_author
;
Dr Shunsuke Chiba
Division of Chemistry and Biological Chemistry
School of Physical and Mathematical Sciences
Nanyang Technological University
21 Nanyang Link
Singapore 637371
Singapore
;
_publ_section_title
;
 Diastereoselective Aminooxygenation and Diamination of Alkenes with
 Amidines by Hypervalent Iodine(III) Reagents.
;
_journal_issue 23
_journal_name_full 'Organic letters'
_journal_page_first 6136
_journal_paper_doi 10.1021/ol503000c
_journal_volume 16
_journal_year 2014
_chemical_formula_sum 'C23 H22 N2 O'
_chemical_formula_weight 342.42
_space_group_crystal_system monoclinic
_space_group_IT_number 14
_space_group_name_Hall '-P 2ybc'
_space_group_name_H-M_alt 'P 1 21/c 1'
_symmetry_space_group_name_Hall '-P 2ybc'
_symmetry_space_group_name_H-M 'P 1 21/c 1'
_atom_sites_solution_hydrogens geom
_cell_angle_alpha 90
_cell_angle_beta 95.011(5)
_cell_angle_gamma 90
_cell_formula_units_Z 4
_cell_length_a 5.8261(9)
_cell_length_b 10.6516(15)
_cell_length_c 28.626(4)
_cell_measurement_reflns_used 722
_cell_measurement_temperature 103.(2)
_cell_measurement_theta_max 18.3484
_cell_measurement_theta_min 2.8572
_cell_volume 1769.7(4)
_computing_cell_refinement 'SAINT V8.34A (Bruker AXS Inc., 2013)'
_computing_data_reduction 'SAINT V8.34A (Bruker AXS Inc., 2013)'
_computing_structure_refinement 'SHELXL-2013 (Sheldrick, 2013)'
_diffrn_ambient_temperature 103.(2)
_diffrn_detector_area_resol_mean 8.3333
_diffrn_measured_fraction_theta_full 0.999
_diffrn_measured_fraction_theta_max 0.999
_diffrn_radiation_wavelength 0.71073
_diffrn_reflns_av_R_equivalents 0.1358
_diffrn_reflns_av_unetI/netI 0.1559
_diffrn_reflns_limit_h_max 4
_diffrn_reflns_limit_h_min -7
_diffrn_reflns_limit_k_max 14
_diffrn_reflns_limit_k_min -14
_diffrn_reflns_limit_l_max 39
_diffrn_reflns_limit_l_min -39
_diffrn_reflns_number 20240
_diffrn_reflns_theta_full 29.15
_diffrn_reflns_theta_max 29.15
_diffrn_reflns_theta_min 1.43
_exptl_absorpt_coefficient_mu 0.079
_exptl_absorpt_correction_T_max 0.99
_exptl_absorpt_correction_T_min 0.88
_exptl_absorpt_correction_type multi-scan
_exptl_absorpt_process_details 'SADABS V2012/1 (Bruker AXS Inc.)'
_exptl_crystal_colour colourless
_exptl_crystal_density_diffrn 1.285
_exptl_crystal_density_method 'not measured'
_exptl_crystal_description block
_exptl_crystal_F_000 728
_exptl_crystal_size_max 0.220
_exptl_crystal_size_mid 0.100
_exptl_crystal_size_min 0.080
_refine_diff_density_max 0.370
_refine_diff_density_min -0.392
_refine_ls_extinction_method none
_refine_ls_goodness_of_fit_ref 0.974
_refine_ls_hydrogen_treatment constr
_refine_ls_matrix_type full
_refine_ls_number_parameters 237
_refine_ls_number_reflns 4755
_refine_ls_number_restraints 0
_refine_ls_restrained_S_all 0.974
_refine_ls_R_factor_all 0.1653
_refine_ls_R_factor_gt 0.0692
_refine_ls_shift/su_max 0.000
_refine_ls_shift/su_mean 0.000
_refine_ls_structure_factor_coef Fsqd
_refine_ls_weighting_details 'w=1/[\s^2^(Fo^2^)+(0.0992P)^2^] where P=(Fo^2^+2Fc^2^)/3'
_refine_ls_weighting_scheme calc
_refine_ls_wR_factor_gt 0.1516
_refine_ls_wR_factor_ref 0.2260
_reflns_number_gt 2295
_reflns_number_total 4755
_reflns_threshold_expression 'I > 2\s(I)'
_cod_data_source_file ol503000c_si_004.cif
_cod_data_source_block I
_cod_original_cell_volume 1769.7(5)
_cod_database_code 1518696

loop_
_space_group_symop_operation_xyz
'x, y, z'
'-x, y+1/2, -z+1/2'
'-x, -y, -z'
'x, -y-1/2, z-1/2'

loop_
_atom_site_type_symbol
_atom_site_label
_atom_site_fract_x
_atom_site_fract_y
_atom_site_fract_z
_atom_site_U_iso_or_equiv
_atom_site_adp_type
_atom_site_calc_flag
_atom_site_refinement_flags_adp
_atom_site_refinement_flags_posn
_atom_site_occupancy
C C1 0.6321(5) 0.4273(3) 0.34627(10) 0.0167(6) Uani d . . 1
C C2 0.4031(5) 0.3481(3) 0.28654(10) 0.0165(7) Uani d . . 1
H H2 0.2668 0.3929 0.2707 0.02 Uiso calc U R 1
C C3 0.3317(5) 0.2876(3) 0.33220(10) 0.0182(7) Uani d . . 1
H H3A 0.1718 0.3104 0.3379 0.022 Uiso calc U R 1
H H3B 0.3452 0.195 0.3312 0.022 Uiso calc U R 1
C C4 0.4897(5) 0.2507(3) 0.25185(10) 0.0173(7) Uani d . . 1
C C5 0.7028(5) 0.1803(3) 0.27242(11) 0.0209(7) Uani d . . 1
H H5A 0.6645 0.1318 0.2998 0.031 Uiso calc U R 1
H H5B 0.8251 0.2406 0.282 0.031 Uiso calc U R 1
H H5C 0.7558 0.1233 0.2488 0.031 Uiso calc U R 1
C C6 0.5320(5) 0.3185(3) 0.20610(10) 0.0173(7) Uani d . . 1
C C7 0.7387(6) 0.3799(3) 0.19993(11) 0.0228(7) Uani d . . 1
H H7 0.8598 0.3787 0.2244 0.027 Uiso calc U R 1
C C8 0.7696(6) 0.4426(3) 0.15837(12) 0.0267(8) Uani d . . 1
H H8 0.9114 0.4839 0.1546 0.032 Uiso calc U R 1
C C9 0.5954(6) 0.4452(3) 0.12256(11) 0.0259(8) Uani d . . 1
H H9 0.6174 0.4882 0.0942 0.031 Uiso calc U R 1
C C10 0.3888(6) 0.3852(3) 0.12780(11) 0.0255(8) Uani d . . 1
H H10 0.2688 0.387 0.1031 0.031 Uiso calc U R 1
C C11 0.3569(6) 0.3220(3) 0.16946(10) 0.0205(7) Uani d . . 1
H H11 0.2147 0.2809 0.1729 0.025 Uiso calc U R 1
C C12 0.8138(5) 0.5013(3) 0.37318(10) 0.0180(7) Uani d . . 1
C C13 1.0015(5) 0.5436(3) 0.35021(11) 0.0185(7) Uani d . . 1
H H13 1.0096 0.5252 0.3179 0.022 Uiso calc U R 1
C C14 1.1760(6) 0.6125(3) 0.37439(11) 0.0219(7) Uani d . . 1
H H14 1.3037 0.6405 0.3587 0.026 Uiso calc U R 1
C C15 1.1641(6) 0.6402(3) 0.42114(11) 0.0252(8) Uani d . . 1
H H15 1.2847 0.6865 0.4377 0.03 Uiso calc U R 1
C C16 0.9781(6) 0.6012(3) 0.44410(11) 0.0250(8) Uani d . . 1
H H16 0.9697 0.622 0.4762 0.03 Uiso calc U R 1
C C17 0.8025(6) 0.5312(3) 0.42034(11) 0.0221(7) Uani d . . 1
H H17 0.6752 0.5039 0.4363 0.027 Uiso calc U R 1
C C18 0.5687(5) 0.2725(3) 0.40951(10) 0.0171(7) Uani d . . 1
C C19 0.7782(6) 0.2099(3) 0.41455(11) 0.0230(7) Uani d . . 1
H H19 0.8805 0.2145 0.3905 0.028 Uiso calc U R 1
C C20 0.8379(6) 0.1401(3) 0.45495(12) 0.0264(8) Uani d . . 1
H H20 0.9826 0.0986 0.4587 0.032 Uiso calc U R 1
C C21 0.6882(6) 0.1311(3) 0.48947(11) 0.0264(8) Uani d . . 1
H H21 0.7295 0.083 0.5169 0.032 Uiso calc U R 1
C C22 0.4771(6) 0.1922(3) 0.48433(11) 0.0259(8) Uani d . . 1
H H22 0.3738 0.1854 0.5081 0.031 Uiso calc U R 1
C C23 0.4166(6) 0.2634(3) 0.44446(11) 0.0209(7) Uani d . . 1
H H23 0.2725 0.3056 0.441 0.025 Uiso calc U R 1
N N1 0.5815(4) 0.4422(2) 0.30178(8) 0.0170(6) Uani d . . 1
N N2 0.4992(4) 0.3421(2) 0.36823(8) 0.0176(6) Uani d . . 1
O O1 0.2983(4) 0.16675(19) 0.24463(7) 0.0191(5) Uani d . . 1
H H1 0.3398 0.1012 0.2314 0.029 Uiso calc U R 1

loop_
_atom_site_aniso_label
_atom_site_aniso_U_11
_atom_site_aniso_U_22
_atom_site_aniso_U_33
_atom_site_aniso_U_12
_atom_site_aniso_U_13
_atom_site_aniso_U_23
C1 0.0197(17) 0.0129(14) 0.0175(15) -0.0015(12) 0.0020(13) -0.0020(11)
C2 0.0167(16) 0.0157(14) 0.0168(15) -0.0004(12) -0.0008(13) 0.0019(11)
C3 0.0187(17) 0.0170(14) 0.0181(16) -0.0036(12) -0.0034(13) 0.0004(12)
C4 0.0189(16) 0.0122(13) 0.0206(16) 0.0003(12) 0.0011(13) -0.0011(11)
C5 0.0229(18) 0.0165(15) 0.0225(16) 0.0000(13) -0.0017(14) 0.0013(13)
C6 0.0221(17) 0.0124(13) 0.0181(16) 0.0042(12) 0.0062(14) -0.0025(12)
C7 0.0226(18) 0.0220(16) 0.0237(17) -0.0006(13) 0.0016(14) -0.0026(13)
C8 0.028(2) 0.0207(17) 0.033(2) -0.0017(14) 0.0128(17) -0.0015(14)
C9 0.041(2) 0.0163(16) 0.0220(17) 0.0047(15) 0.0100(16) 0.0025(13)
C10 0.031(2) 0.0224(16) 0.0227(18) 0.0070(15) -0.0005(15) 0.0003(14)
C11 0.0240(18) 0.0176(15) 0.0198(16) 0.0019(13) 0.0009(14) -0.0006(12)
C12 0.0208(17) 0.0150(14) 0.0179(15) 0.0038(13) 0.0000(13) 0.0007(12)
C13 0.0199(17) 0.0146(14) 0.0212(16) 0.0018(12) 0.0028(13) 0.0037(12)
C14 0.0208(18) 0.0172(15) 0.0280(18) -0.0033(13) 0.0043(15) 0.0032(13)
C15 0.027(2) 0.0199(16) 0.0275(18) -0.0059(14) -0.0041(15) -0.0005(13)
C16 0.033(2) 0.0213(16) 0.0201(17) -0.0030(15) -0.0004(15) -0.0018(13)
C17 0.0247(18) 0.0230(16) 0.0188(16) -0.0023(14) 0.0028(14) -0.0004(13)
C18 0.0187(17) 0.0141(14) 0.0184(16) -0.0042(12) 0.0011(13) -0.0004(12)
C19 0.0232(18) 0.0227(16) 0.0231(17) -0.0029(13) 0.0031(14) 0.0002(13)
C20 0.0234(19) 0.0227(17) 0.0321(19) -0.0018(14) -0.0030(16) 0.0026(14)
C21 0.036(2) 0.0204(16) 0.0217(17) -0.0057(14) -0.0055(16) 0.0066(13)
C22 0.031(2) 0.0295(18) 0.0182(17) -0.0101(15) 0.0067(15) 0.0011(14)
C23 0.0193(17) 0.0218(16) 0.0218(17) -0.0039(13) 0.0039(14) -0.0011(13)
N1 0.0174(14) 0.0150(12) 0.0182(14) 0.0007(10) -0.0001(11) -0.0011(10)
N2 0.0199(14) 0.0162(12) 0.0161(13) -0.0042(10) -0.0014(11) 0.0024(10)
O1 0.0194(12) 0.0145(10) 0.0233(12) -0.0036(9) 0.0007(10) -0.0059(9)

loop_
_atom_type_symbol
_atom_type_description
_atom_type_scat_dispersion_real
_atom_type_scat_dispersion_imag
_atom_type_scat_source
C C 0.0033 0.0016 'International Tables Vol C Tables 4.2.6.8 and 6.1.1.4'
H H 0.0000 0.0000 'International Tables Vol C Tables 4.2.6.8 and 6.1.1.4'
N N 0.0061 0.0033 'International Tables Vol C Tables 4.2.6.8 and 6.1.1.4'
O O 0.0106 0.0060 'International Tables Vol C Tables 4.2.6.8 and 6.1.1.4'

loop_
_geom_angle_atom_site_label_1
_geom_angle_atom_site_label_2
_geom_angle_atom_site_label_3
_geom_angle
N1 C1 N2 116.2(3)
N1 C1 C12 122.6(3)
N2 C1 C12 121.2(3)
N1 C2 C3 105.5(2)
N1 C2 C4 112.5(2)
C3 C2 C4 112.9(2)
N1 C2 H2 108.6
C3 C2 H2 108.6
C4 C2 H2 108.6
N2 C3 C2 102.5(2)
N2 C3 H3A 111.3
C2 C3 H3A 111.3
N2 C3 H3B 111.3
C2 C3 H3B 111.3
H3A C3 H3B 109.2
O1 C4 C5 110.3(2)
O1 C4 C6 110.7(2)
C5 C4 C6 112.0(3)
O1 C4 C2 102.6(2)
C5 C4 C2 112.4(2)
C6 C4 C2 108.5(2)
C4 C5 H5A 109.5
C4 C5 H5B 109.5
H5A C5 H5B 109.5
C4 C5 H5C 109.5
H5A C5 H5C 109.5
H5B C5 H5C 109.5
C7 C6 C11 118.3(3)
C7 C6 C4 122.3(3)
C11 C6 C4 119.4(3)
C8 C7 C6 120.8(3)
C8 C7 H7 119.6
C6 C7 H7 119.6
C9 C8 C7 120.3(3)
C9 C8 H8 119.9
C7 C8 H8 119.9
C8 C9 C10 120.1(3)
C8 C9 H9 119.9
C10 C9 H9 119.9
C9 C10 C11 119.8(3)
C9 C10 H10 120.1
C11 C10 H10 120.1
C10 C11 C6 120.7(3)
C10 C11 H11 119.6
C6 C11 H11 119.6
C17 C12 C13 119.1(3)
C17 C12 C1 122.2(3)
C13 C12 C1 118.7(3)
C14 C13 C12 120.3(3)
C14 C13 H13 119.9
C12 C13 H13 119.9
C15 C14 C13 120.0(3)
C15 C14 H14 120.0
C13 C14 H14 120.0
C14 C15 C16 120.4(3)
C14 C15 H15 119.8
C16 C15 H15 119.8
C15 C16 C17 120.1(3)
C15 C16 H16 119.9
C17 C16 H16 119.9
C16 C17 C12 120.0(3)
C16 C17 H17 120.0
C12 C17 H17 120.0
C19 C18 C23 120.0(3)
C19 C18 N2 121.4(3)
C23 C18 N2 118.6(3)
C18 C19 C20 119.8(3)
C18 C19 H19 120.1
C20 C19 H19 120.1
C21 C20 C19 120.3(3)
C21 C20 H20 119.8
C19 C20 H20 119.8
C20 C21 C22 120.2(3)
C20 C21 H21 119.9
C22 C21 H21 119.9
C21 C22 C23 120.1(3)
C21 C22 H22 119.9
C23 C22 H22 119.9
C22 C23 C18 119.7(3)
C22 C23 H23 120.2
C18 C23 H23 120.2
C1 N1 C2 107.5(2)
C1 N2 C18 126.2(3)
C1 N2 C3 107.7(2)
C18 N2 C3 119.9(2)
C4 O1 H1 109.5

loop_
_geom_bond_atom_site_label_1
_geom_bond_atom_site_label_2
_geom_bond_distance
C1 N1 1.292(4)
C1 N2 1.380(4)
C1 C12 1.481(4)
C2 N1 1.481(4)
C2 C3 1.547(4)
C2 C4 1.551(4)
C2 H2 1.0
C3 N2 1.476(4)
C3 H3A 0.99
C3 H3B 0.99
C4 O1 1.430(3)
C4 C5 1.524(4)
C4 C6 1.534(4)
C5 H5A 0.98
C5 H5B 0.98
C5 H5C 0.98
C6 C7 1.395(4)
C6 C11 1.398(4)
C7 C8 1.390(4)
C7 H7 0.95
C8 C9 1.378(5)
C8 H8 0.95
C9 C10 1.383(5)
C9 H9 0.95
C10 C11 1.396(4)
C10 H10 0.95
C11 H11 0.95
C12 C17 1.394(4)
C12 C13 1.399(4)
C13 C14 1.388(4)
C13 H13 0.95
C14 C15 1.378(4)
C14 H14 0.95
C15 C16 1.380(5)
C15 H15 0.95
C16 C17 1.394(4)
C16 H16 0.95
C17 H17 0.95
C18 C19 1.387(4)
C18 C23 1.396(4)
C18 N2 1.423(4)
C19 C20 1.393(4)
C19 H19 0.95
C20 C21 1.377(5)
C20 H20 0.95
C21 C22 1.388(5)
C21 H21 0.95
C22 C23 1.390(4)
C22 H22 0.95
C23 H23 0.95
O1 H1 0.84
